data_7248366
loop_
_publ_author_name
'Sahoo, Subham'
'Patra, Rajesh'
'Sarma, Debajit'

_publ_section_title
;
 Coordinatively unsaturated 5-nitroisophthalate based cobalt(ii)
 coordination polymers: efficient catalytic CO2 fixation and Hantzsch
 condensation
;
_journal_issue 18
_journal_name_full CrystEngComm
_journal_page_first 2421
_journal_page_last 2432
_journal_paper_doi 10.1039/D4CE00102H
_journal_volume 26
_journal_year 2024
_chemical_formula_sum 'C20 H15 Co N7 O7'
_chemical_formula_weight 524.32
_space_group_crystal_system monoclinic
_space_group_IT_number 14
_space_group_name_Hall '-P 2ybc'
_space_group_name_H-M_alt 'P 1 21/c 1'
_atom_sites_solution_hydrogens mixed
_audit_creation_method SHELXL-2018/3
_audit_update_record
;
2024-01-16 deposited with the CCDC.	2024-04-01 downloaded from the CCDC.
;
_cell_angle_alpha 90
_cell_angle_beta 95.5580(10)
_cell_angle_gamma 90
_cell_formula_units_Z 4
_cell_length_a 9.0760(3)
_cell_length_b 14.6490(5)
_cell_length_c 16.6993(6)
_cell_measurement_reflns_used 4473
_cell_measurement_temperature 273(2)
_cell_measurement_theta_max 26.407
_cell_measurement_theta_min 2.649
_cell_volume 2209.81(13)
_computing_cell_refinement 'SAINT V8.37A (Bruker, 2016)'
_computing_data_collection 'Apex4 v2022 (Bruker, 2022)'
_computing_data_reduction 'SAINT V8.37A (Bruker, 2016)'
_computing_molecular_graphics 'Ortep-3 for windows (Farrugia, 1999)'
_computing_publication_material 'PLATON (Spek, 2003)'
_computing_structure_refinement 'SHELXL-2018/3 (Sheldrick, 2018)'
_computing_structure_solution 'SHELXT 2018/2 (Sheldrick, 2018)'
_diffrn_ambient_temperature 273(2)
_diffrn_measured_fraction_theta_full 0.997
_diffrn_measured_fraction_theta_max 0.984
_diffrn_measurement_device_type 'Bruker D8 Quest PHOTON II diffractometer'
_diffrn_measurement_method '\f and \w scans'
_diffrn_radiation_type MoK\a
_diffrn_radiation_wavelength 0.71073
_diffrn_reflns_av_R_equivalents 0.0623
_diffrn_reflns_av_unetI/netI 0.0479
_diffrn_reflns_Laue_measured_fraction_full 0.997
_diffrn_reflns_Laue_measured_fraction_max 0.984
_diffrn_reflns_limit_h_max 11
_diffrn_reflns_limit_h_min -11
_diffrn_reflns_limit_k_max 18
_diffrn_reflns_limit_k_min -18
_diffrn_reflns_limit_l_max 20
_diffrn_reflns_limit_l_min -20
_diffrn_reflns_number 38040
_diffrn_reflns_point_group_measured_fraction_full 0.997
_diffrn_reflns_point_group_measured_fraction_max 0.984
_diffrn_reflns_theta_full 25.242
_diffrn_reflns_theta_max 26.407
_diffrn_reflns_theta_min 2.649
_diffrn_source 'fine-focus sealed tube'
_exptl_absorpt_coefficient_mu 0.835
_exptl_absorpt_correction_type multi-scan
_exptl_absorpt_process_details '(SADABS; Sheldrick, 1996)'
_exptl_crystal_colour purple
_exptl_crystal_density_diffrn 1.576
_exptl_crystal_density_method 'not measured'
_exptl_crystal_description block
_exptl_crystal_F_000 1068
_exptl_crystal_size_max 0.285
_exptl_crystal_size_mid 0.182
_exptl_crystal_size_min 0.156
_exptl_transmission_factor_max 0.881
_exptl_transmission_factor_min 0.797
_refine_diff_density_max 0.356
_refine_diff_density_min -0.374
_refine_diff_density_rms 0.078
_refine_ls_extinction_method none
_refine_ls_goodness_of_fit_ref 1.186
_refine_ls_hydrogen_treatment mixed
_refine_ls_matrix_type full
_refine_ls_number_parameters 322
_refine_ls_number_reflns 4473
_refine_ls_number_restraints 0
_refine_ls_restrained_S_all 1.186
_refine_ls_R_factor_all 0.0927
_refine_ls_R_factor_gt 0.0624
_refine_ls_shift/su_max 0.000
_refine_ls_shift/su_mean 0.000
_refine_ls_structure_factor_coef Fsqd
_refine_ls_weighting_details 'w=1/[\s^2^(Fo^2^)+4.7137P] where P=(Fo^2^+2Fc^2^)/3'
_refine_ls_weighting_scheme calc
_refine_ls_wR_factor_gt 0.0908
_refine_ls_wR_factor_ref 0.1022
_reflns_Friedel_coverage 0.000
_reflns_number_gt 3396
_reflns_number_total 4473
_reflns_threshold_expression 'I > 2\s(I)'
_cod_data_source_file d4ce00102h2.cif
_cod_data_source_block SSICG-7
_cod_depositor_comments 'Adding full bibliography for 7248365--7248366.cif.'
_cod_original_sg_symbol_H-M 'P 21/c'
_cod_database_code 7248366
_shelx_shelxl_version_number 2018/3
_shelx_space_group_comment
;
The symmetry employed for this shelxl refinement is uniquely defined
by the following loop, which should always be used as a source of
symmetry information in preference to the above space-group names.
They are only intended as comments.
;
_shelx_estimated_absorpt_t_min 0.797
_shelx_estimated_absorpt_t_max 0.881

loop_
_space_group_symop_operation_xyz
'x, y, z'
'-x, y+1/2, -z+1/2'
'-x, -y, -z'
'x, -y-1/2, z-1/2'

loop_
_atom_site_label
_atom_site_type_symbol
_atom_site_fract_x
_atom_site_fract_y
_atom_site_fract_z
_atom_site_U_iso_or_equiv
_atom_site_adp_type
_atom_site_occupancy
_atom_site_site_symmetry_order
_atom_site_calc_flag
_atom_site_refinement_flags_posn
_atom_site_refinement_flags_adp
_atom_site_refinement_flags_occupancy
_atom_site_disorder_assembly
_atom_site_disorder_group
Co1 Co 0.32821(5) 0.83979(4) 0.16857(3) 0.02664(14) Uani 1 1 d . . . . .
O2 O 0.0166(3) 0.9150(2) 0.23471(15) 0.0554(9) Uani 1 1 d . . . . .
O1 O 0.2466(3) 0.8683(2) 0.27556(14) 0.0385(7) Uani 1 1 d . . . . .
O3 O 0.3346(3) 0.7349(2) 0.55159(15) 0.0397(7) Uani 1 1 d . . . . .
O4 O 0.1927(3) 0.7778(2) 0.64326(15) 0.0455(8) Uani 1 1 d . . . . .
O6 O -0.3289(4) 0.9687(3) 0.4323(2) 0.0761(12) Uani 1 1 d . . . . .
O5 O -0.2842(4) 0.9217(3) 0.5528(2) 0.0978(16) Uani 1 1 d . . . . .
O7 O 0.1711(3) 0.92610(19) 0.10952(15) 0.0381(7) Uani 1 1 d . . . . .
H7A H 0.092577 0.925081 0.133524 0.057 Uiso 1 1 d R U . . .
H7B H 0.144672 0.904754 0.062959 0.057 Uiso 1 1 d R U . . .
C17 C 1.2960(4) 0.4720(3) 0.4274(2) 0.0443(11) Uani 1 1 d . . . . .
H17 H 1.242970 0.460876 0.471304 0.053 Uiso 1 1 calc R U . . .
C18 C 1.4199(5) 0.4215(3) 0.4161(2) 0.0477(12) Uani 1 1 d . . . . .
H18 H 1.449310 0.376879 0.453915 0.057 Uiso 1 1 calc R U . . .
C15 C 1.1124(4) 0.5886(3) 0.3812(2) 0.0277(8) Uani 1 1 d . . . . .
C14 C 0.8949(4) 0.6502(3) 0.3542(2) 0.0286(8) Uani 1 1 d . . . . .
C11 C 0.7575(4) 0.6858(3) 0.3122(2) 0.0293(9) Uani 1 1 d . . . . .
C10 C 0.6660(4) 0.7387(3) 0.3537(2) 0.0381(10) Uani 1 1 d . . . . .
H10 H 0.688583 0.749089 0.408461 0.046 Uiso 1 1 calc R U . . .
C9 C 0.5403(4) 0.7765(3) 0.3138(2) 0.0389(10) Uani 1 1 d . . . . .
H9 H 0.481355 0.813438 0.342874 0.047 Uiso 1 1 calc R U . . .
C13 C 0.5826(4) 0.7069(3) 0.1971(2) 0.0441(11) Uani 1 1 d . . . . .
H13 H 0.552690 0.693007 0.143646 0.053 Uiso 1 1 calc R U . . .
C12 C 0.7118(4) 0.6683(3) 0.2320(2) 0.0456(11) Uani 1 1 d . . . . .
H12 H 0.767974 0.630737 0.201952 0.055 Uiso 1 1 calc R U . . .
C1 C 0.1148(4) 0.8886(3) 0.2867(2) 0.0348(9) Uani 1 1 d . . . . .
C2 C 0.0728(4) 0.8793(3) 0.3718(2) 0.0295(9) Uani 1 1 d . . . . .
C7 C -0.0656(4) 0.9086(3) 0.3896(2) 0.0331(9) Uani 1 1 d . . . . .
H7 H -0.132252 0.933732 0.349751 0.040 Uiso 1 1 calc R U . . .
C6 C -0.1025(4) 0.8999(3) 0.4671(2) 0.0306(9) Uani 1 1 d . . . . .
C5 C -0.0097(4) 0.8608(3) 0.5271(2) 0.0327(9) Uani 1 1 d . . . . .
H5 H -0.038266 0.854982 0.578900 0.039 Uiso 1 1 calc R U . . .
C4 C 0.1278(4) 0.8300(3) 0.5090(2) 0.0286(8) Uani 1 1 d . . . . .
C3 C 0.1683(4) 0.8399(3) 0.4317(2) 0.0305(8) Uani 1 1 d . . . . .
H3 H 0.260954 0.819842 0.419753 0.037 Uiso 1 1 calc R U . . .
N7 N -0.2500(4) 0.9323(3) 0.4854(2) 0.0485(10) Uani 1 1 d . . . . .
N1 N 0.4987(3) 0.7629(2) 0.23578(17) 0.0319(7) Uani 1 1 d . . . . .
N2 N 0.9204(3) 0.6450(2) 0.43293(17) 0.0336(8) Uani 1 1 d . . . . .
N3 N 1.0573(3) 0.6048(2) 0.44964(17) 0.0334(8) Uani 1 1 d . . . . .
N4 N 1.0139(3) 0.6173(2) 0.31951(16) 0.0274(7) Uani 1 1 d . . . . .
N5 N 1.0202(4) 0.6071(3) 0.23633(19) 0.0414(9) Uani 1 1 d . . . . .
H5A H 1.040166 0.551063 0.226550 0.050 Uiso 1 1 d R U . . .
N6 N 1.5009(3) 0.4326(2) 0.35397(18) 0.0343(8) Uani 1 1 d . . . . .
C8 C 0.2265(4) 0.7798(3) 0.5715(2) 0.0316(9) Uani 1 1 d . . . . .
C19 C 1.4588(4) 0.4989(3) 0.3024(3) 0.0428(11) Uani 1 1 d . . . . .
H19 H 1.514008 0.508573 0.259093 0.051 Uiso 1 1 calc R U . . .
C20 C 1.3379(4) 0.5539(3) 0.3096(3) 0.0400(10) Uani 1 1 d . . . . .
H20 H 1.314315 0.600301 0.272561 0.048 Uiso 1 1 calc R U . . .
C16 C 1.2514(4) 0.5395(3) 0.3725(2) 0.0305(9) Uani 1 1 d . . . . .
H5B H 1.081(5) 0.647(3) 0.221(3) 0.050(15) Uiso 1 1 d . . . . .

loop_
_atom_site_aniso_label
_atom_site_aniso_U_11
_atom_site_aniso_U_22
_atom_site_aniso_U_33
_atom_site_aniso_U_23
_atom_site_aniso_U_13
_atom_site_aniso_U_12
Co1 0.0225(2) 0.0367(3) 0.0204(2) -0.0003(2) 0.00057(18) -0.0024(2)
O2 0.0478(18) 0.095(3) 0.0233(15) 0.0143(16) 0.0037(13) 0.0336(18)
O1 0.0290(15) 0.065(2) 0.0224(13) 0.0004(13) 0.0044(11) 0.0150(14)
O3 0.0322(15) 0.0538(19) 0.0323(15) 0.0082(13) -0.0001(12) 0.0099(14)
O4 0.0567(19) 0.058(2) 0.0221(14) 0.0055(13) 0.0040(13) 0.0211(16)
O6 0.049(2) 0.122(3) 0.057(2) 0.015(2) 0.0067(17) 0.045(2)
O5 0.070(3) 0.169(4) 0.061(2) 0.044(3) 0.042(2) 0.054(3)
O7 0.0354(15) 0.0559(19) 0.0230(14) 0.0043(13) 0.0018(11) 0.0038(14)
C17 0.040(2) 0.065(3) 0.029(2) 0.013(2) 0.0099(18) 0.024(2)
C18 0.051(3) 0.064(3) 0.029(2) 0.014(2) 0.0070(19) 0.028(2)
C15 0.0221(18) 0.033(2) 0.028(2) 0.0003(16) -0.0008(15) -0.0013(16)
C14 0.0262(19) 0.034(2) 0.0250(19) -0.0007(17) 0.0016(15) 0.0013(17)
C11 0.0236(19) 0.036(2) 0.0276(19) 0.0020(17) 0.0002(15) 0.0027(16)
C10 0.035(2) 0.053(3) 0.025(2) -0.0069(19) -0.0021(17) 0.009(2)
C9 0.029(2) 0.056(3) 0.032(2) -0.006(2) 0.0042(17) 0.010(2)
C13 0.037(2) 0.068(3) 0.026(2) -0.006(2) -0.0035(18) 0.013(2)
C12 0.037(2) 0.066(3) 0.033(2) -0.011(2) -0.0017(18) 0.021(2)
C1 0.041(2) 0.040(2) 0.0224(19) 0.0032(17) 0.0003(17) 0.0069(19)
C2 0.034(2) 0.033(2) 0.0216(18) 0.0006(16) 0.0023(15) 0.0072(17)
C7 0.035(2) 0.040(2) 0.0239(19) 0.0060(17) 0.0008(16) 0.0066(18)
C6 0.027(2) 0.035(2) 0.030(2) 0.0041(17) 0.0064(16) 0.0057(17)
C5 0.037(2) 0.039(2) 0.0230(19) 0.0040(17) 0.0056(16) 0.0013(18)
C4 0.030(2) 0.033(2) 0.0220(18) 0.0014(17) 0.0001(15) 0.0021(17)
C3 0.0286(19) 0.036(2) 0.0270(19) 0.0015(18) 0.0032(15) 0.0065(18)
N7 0.038(2) 0.066(3) 0.043(2) 0.005(2) 0.0114(18) 0.0156(19)
N1 0.0266(16) 0.042(2) 0.0263(17) -0.0018(15) 0.0010(13) 0.0041(15)
N2 0.0274(17) 0.046(2) 0.0264(16) -0.0044(15) -0.0002(13) 0.0057(15)
N3 0.0303(17) 0.043(2) 0.0253(16) -0.0038(15) -0.0046(13) 0.0075(15)
N4 0.0269(16) 0.0340(18) 0.0213(15) 0.0023(14) 0.0019(12) 0.0019(14)
N5 0.037(2) 0.063(3) 0.0248(18) 0.0070(18) 0.0085(15) 0.008(2)
N6 0.0262(17) 0.045(2) 0.0310(18) -0.0014(16) 0.0012(14) 0.0062(15)
C8 0.033(2) 0.034(2) 0.028(2) 0.0032(17) 0.0005(16) -0.0012(18)
C19 0.031(2) 0.051(3) 0.049(3) 0.011(2) 0.0142(19) 0.005(2)
C20 0.029(2) 0.040(3) 0.052(3) 0.018(2) 0.0110(19) 0.0052(18)
C16 0.0219(19) 0.039(2) 0.030(2) -0.0045(18) -0.0020(15) -0.0007(17)

loop_
_atom_type_symbol
_atom_type_description
_atom_type_scat_dispersion_real
_atom_type_scat_dispersion_imag
_atom_type_scat_source
C C 0.0033 0.0016 'International Tables Vol C Tables 4.2.6.8 and 6.1.1.4'
H H 0.0000 0.0000 'International Tables Vol C Tables 4.2.6.8 and 6.1.1.4'
Co Co 0.3494 0.9721 'International Tables Vol C Tables 4.2.6.8 and 6.1.1.4'
N N 0.0061 0.0033 'International Tables Vol C Tables 4.2.6.8 and 6.1.1.4'
O O 0.0106 0.0060 'International Tables Vol C Tables 4.2.6.8 and 6.1.1.4'

loop_
_geom_angle_atom_site_label_1
_geom_angle_atom_site_label_2
_geom_angle_atom_site_label_3
_geom_angle
_geom_angle_site_symmetry_1
_geom_angle_site_symmetry_3
_geom_angle_publ_flag
O1 Co1 O7 90.02(10) . . ?
O1 Co1 N6 110.93(12) . 2_755 ?
O7 Co1 N6 90.33(11) . 2_755 ?
O1 Co1 O4 95.00(11) . 4_575 ?
O7 Co1 O4 92.35(11) . 4_575 ?
N6 Co1 O4 153.93(11) 2_755 4_575 ?
O1 Co1 N1 87.36(11) . . ?
O7 Co1 N1 174.22(12) . . ?
N6 Co1 N1 85.79(12) 2_755 . ?
O4 Co1 N1 93.02(12) 4_575 . ?
O1 Co1 O3 154.57(11) . 4_575 ?
O7 Co1 O3 87.59(10) . 4_575 ?
N6 Co1 O3 94.41(11) 2_755 4_575 ?
O4 Co1 O3 59.84(10) 4_575 4_575 ?
N1 Co1 O3 96.98(11) . 4_575 ?
O1 Co1 C8 124.58(12) . 4_575 ?
O7 Co1 C8 85.72(11) . 4_575 ?
N6 Co1 C8 124.30(13) 2_755 4_575 ?
O4 Co1 C8 30.39(11) 4_575 4_575 ?
N1 Co1 C8 100.01(12) . 4_575 ?
O3 Co1 C8 29.99(10) 4_575 4_575 ?
C1 O1 Co1 127.3(2) . . ?
C8 O3 Co1 86.4(2) . 4_576 ?
C8 O4 Co1 91.0(2) . 4_576 ?
Co1 O7 H7A 109.4 . . ?
Co1 O7 H7B 109.2 . . ?
H7A O7 H7B 104.5 . . ?
C18 C17 C16 119.0(4) . . ?
C18 C17 H17 120.5 . . ?
C16 C17 H17 120.5 . . ?
N6 C18 C17 124.0(4) . . ?
N6 C18 H18 118.0 . . ?
C17 C18 H18 118.0 . . ?
N3 C15 N4 109.0(3) . . ?
N3 C15 C16 125.2(3) . . ?
N4 C15 C16 125.6(3) . . ?
N2 C14 N4 109.6(3) . . ?
N2 C14 C11 123.9(3) . . ?
N4 C14 C11 126.5(3) . . ?
C10 C11 C12 116.9(3) . . ?
C10 C11 C14 119.2(3) . . ?
C12 C11 C14 123.9(3) . . ?
C11 C10 C9 119.7(3) . . ?
C11 C10 H10 120.2 . . ?
C9 C10 H10 120.2 . . ?
N1 C9 C10 123.6(4) . . ?
N1 C9 H9 118.2 . . ?
C10 C9 H9 118.2 . . ?
N1 C13 C12 123.4(4) . . ?
N1 C13 H13 118.3 . . ?
C12 C13 H13 118.3 . . ?
C13 C12 C11 119.7(4) . . ?
C13 C12 H12 120.2 . . ?
C11 C12 H12 120.2 . . ?
O2 C1 O1 126.5(3) . . ?
O2 C1 C2 117.0(3) . . ?
O1 C1 C2 116.5(3) . . ?
C3 C2 C7 119.5(3) . . ?
C3 C2 C1 121.2(3) . . ?
C7 C2 C1 119.3(3) . . ?
C6 C7 C2 118.7(3) . . ?
C6 C7 H7 120.6 . . ?
C2 C7 H7 120.6 . . ?
C5 C6 C7 122.7(3) . . ?
C5 C6 N7 119.2(3) . . ?
C7 C6 N7 118.1(3) . . ?
C6 C5 C4 118.6(3) . . ?
C6 C5 H5 120.7 . . ?
C4 C5 H5 120.7 . . ?
C3 C4 C5 119.7(3) . . ?
C3 C4 C8 120.4(3) . . ?
C5 C4 C8 119.8(3) . . ?
C2 C3 C4 120.9(3) . . ?
C2 C3 H3 119.6 . . ?
C4 C3 H3 119.6 . . ?
O5 N7 O6 123.6(4) . . ?
O5 N7 C6 118.1(4) . . ?
O6 N7 C6 118.3(3) . . ?
C13 N1 C9 116.4(3) . . ?
C13 N1 Co1 119.3(2) . . ?
C9 N1 Co1 123.7(3) . . ?
C14 N2 N3 107.1(3) . . ?
C15 N3 N2 108.2(3) . . ?
C15 N4 C14 106.0(3) . . ?
C15 N4 N5 129.0(3) . . ?
C14 N4 N5 124.6(3) . . ?
N4 N5 H5A 108.6 . . ?
N4 N5 H5B 108(3) . . ?
H5A N5 H5B 116.2 . . ?
C19 N6 C18 116.5(3) . . ?
C19 N6 Co1 121.5(3) . 2_745 ?
C18 N6 Co1 121.7(3) . 2_745 ?
O3 C8 O4 120.5(3) . . ?
O3 C8 C4 120.2(3) . . ?
O4 C8 C4 119.1(3) . . ?
O3 C8 Co1 63.58(19) . 4_576 ?
O4 C8 Co1 58.57(19) . 4_576 ?
C4 C8 Co1 162.2(3) . 4_576 ?
N6 C19 C20 123.6(4) . . ?
N6 C19 H19 118.2 . . ?
C20 C19 H19 118.2 . . ?
C19 C20 C16 119.4(4) . . ?
C19 C20 H20 120.3 . . ?
C16 C20 H20 120.3 . . ?
C17 C16 C20 117.4(3) . . ?
C17 C16 C15 118.9(3) . . ?
C20 C16 C15 123.6(3) . . ?

loop_
_geom_bond_atom_site_label_1
_geom_bond_atom_site_label_2
_geom_bond_distance
_geom_bond_site_symmetry_2
_geom_bond_publ_flag
Co1 O1 2.043(2) . ?
Co1 O7 2.082(2) . ?
Co1 N6 2.124(3) 2_755 ?
Co1 O4 2.135(3) 4_575 ?
Co1 N1 2.142(3) . ?
Co1 O3 2.244(3) 4_575 ?
Co1 C8 2.501(4) 4_575 ?
O2 C1 1.244(4) . ?
O1 C1 1.264(4) . ?
O3 C8 1.252(4) . ?
O4 C8 1.266(4) . ?
O6 N7 1.208(4) . ?
O5 N7 1.207(4) . ?
O7 H7A 0.8507 . ?
O7 H7B 0.8506 . ?
C17 C18 1.374(5) . ?
C17 C16 1.382(5) . ?
C17 H17 0.9300 . ?
C18 N6 1.338(5) . ?
C18 H18 0.9300 . ?
C15 N3 1.313(4) . ?
C15 N4 1.362(4) . ?
C15 C16 1.472(5) . ?
C14 N2 1.314(4) . ?
C14 N4 1.363(4) . ?
C14 C11 1.467(5) . ?
C11 C10 1.372(5) . ?
C11 C12 1.386(5) . ?
C10 C9 1.379(5) . ?
C10 H10 0.9300 . ?
C9 N1 1.337(5) . ?
C9 H9 0.9300 . ?
C13 N1 1.328(5) . ?
C13 C12 1.379(5) . ?
C13 H13 0.9300 . ?
C12 H12 0.9300 . ?
C1 C2 1.513(5) . ?
C2 C3 1.384(5) . ?
C2 C7 1.387(5) . ?
C7 C6 1.375(5) . ?
C7 H7 0.9300 . ?
C6 C5 1.371(5) . ?
C6 N7 1.480(5) . ?
C5 C4 1.387(5) . ?
C5 H5 0.9300 . ?
C4 C3 1.385(5) . ?
C4 C8 1.501(5) . ?
C3 H3 0.9300 . ?
N2 N3 1.379(4) . ?
N4 N5 1.404(4) . ?
N5 H5A 0.8601 . ?
N5 H5B 0.86(4) . ?
N6 C19 1.329(5) . ?
C19 C20 1.376(5) . ?
C19 H19 0.9300 . ?
C20 C16 1.387(5) . ?
C20 H20 0.9300 . ?

loop_
_geom_torsion_atom_site_label_1
_geom_torsion_atom_site_label_2
_geom_torsion_atom_site_label_3
_geom_torsion_atom_site_label_4
_geom_torsion
_geom_torsion_site_symmetry_1
_geom_torsion_site_symmetry_2
_geom_torsion_site_symmetry_3
_geom_torsion_site_symmetry_4
_geom_torsion_publ_flag
C16 C17 C18 N6 -0.9(7) . . . . ?
N2 C14 C11 C10 18.2(6) . . . . ?
N4 C14 C11 C10 -162.3(4) . . . . ?
N2 C14 C11 C12 -160.9(4) . . . . ?
N4 C14 C11 C12 18.6(6) . . . . ?
C12 C11 C10 C9 -4.2(6) . . . . ?
C14 C11 C10 C9 176.7(4) . . . . ?
C11 C10 C9 N1 1.7(7) . . . . ?
N1 C13 C12 C11 1.6(7) . . . . ?
C10 C11 C12 C13 2.6(6) . . . . ?
C14 C11 C12 C13 -178.2(4) . . . . ?
Co1 O1 C1 O2 -17.2(6) . . . . ?
Co1 O1 C1 C2 162.4(3) . . . . ?
O2 C1 C2 C3 172.0(4) . . . . ?
O1 C1 C2 C3 -7.7(6) . . . . ?
O2 C1 C2 C7 -6.4(6) . . . . ?
O1 C1 C2 C7 173.9(4) . . . . ?
C3 C2 C7 C6 1.7(6) . . . . ?
C1 C2 C7 C6 -179.9(4) . . . . ?
C2 C7 C6 C5 -2.1(6) . . . . ?
C2 C7 C6 N7 179.4(4) . . . . ?
C7 C6 C5 C4 1.0(6) . . . . ?
N7 C6 C5 C4 179.5(3) . . . . ?
C6 C5 C4 C3 0.4(6) . . . . ?
C6 C5 C4 C8 -174.8(3) . . . . ?
C7 C2 C3 C4 -0.4(6) . . . . ?
C1 C2 C3 C4 -178.7(4) . . . . ?
C5 C4 C3 C2 -0.7(6) . . . . ?
C8 C4 C3 C2 174.5(4) . . . . ?
C5 C6 N7 O5 -1.1(6) . . . . ?
C7 C6 N7 O5 177.5(4) . . . . ?
C5 C6 N7 O6 178.2(4) . . . . ?
C7 C6 N7 O6 -3.3(6) . . . . ?
C12 C13 N1 C9 -4.2(6) . . . . ?
C12 C13 N1 Co1 167.0(4) . . . . ?
C10 C9 N1 C13 2.5(6) . . . . ?
C10 C9 N1 Co1 -168.3(3) . . . . ?
N4 C14 N2 N3 -2.0(4) . . . . ?
C11 C14 N2 N3 177.5(3) . . . . ?
N4 C15 N3 N2 -0.1(4) . . . . ?
C16 C15 N3 N2 -174.7(3) . . . . ?
C14 N2 N3 C15 1.3(4) . . . . ?
N3 C15 N4 C14 -1.1(4) . . . . ?
C16 C15 N4 C14 173.5(3) . . . . ?
N3 C15 N4 N5 -174.3(4) . . . . ?
C16 C15 N4 N5 0.2(6) . . . . ?
N2 C14 N4 C15 1.9(4) . . . . ?
C11 C14 N4 C15 -177.6(4) . . . . ?
N2 C14 N4 N5 175.6(4) . . . . ?
C11 C14 N4 N5 -4.0(6) . . . . ?
C17 C18 N6 C19 2.1(7) . . . . ?
C17 C18 N6 Co1 -171.0(4) . . . 2_745 ?
Co1 O3 C8 O4 14.5(4) 4_576 . . . ?
Co1 O3 C8 C4 -160.2(3) 4_576 . . . ?
Co1 O4 C8 O3 -15.2(4) 4_576 . . . ?
Co1 O4 C8 C4 159.5(3) 4_576 . . . ?
C3 C4 C8 O3 -10.7(6) . . . . ?
C5 C4 C8 O3 164.5(4) . . . . ?
C3 C4 C8 O4 174.6(4) . . . . ?
C5 C4 C8 O4 -10.3(6) . . . . ?
C3 C4 C8 Co1 -108.1(9) . . . 4_576 ?
C5 C4 C8 Co1 67.1(10) . . . 4_576 ?
C18 N6 C19 C20 -0.9(6) . . . . ?
Co1 N6 C19 C20 172.2(3) 2_745 . . . ?
N6 C19 C20 C16 -1.5(7) . . . . ?
C18 C17 C16 C20 -1.6(6) . . . . ?
C18 C17 C16 C15 175.3(4) . . . . ?
C19 C20 C16 C17 2.7(6) . . . . ?
C19 C20 C16 C15 -174.0(4) . . . . ?
N3 C15 C16 C17 30.7(6) . . . . ?
N4 C15 C16 C17 -143.0(4) . . . . ?
N3 C15 C16 C20 -152.6(4) . . . . ?
N4 C15 C16 C20 33.7(6) . . . . ?
